data_4061005
loop_
_publ_author_name
'Owen, Gareth R.'
'Stahl, J\"urgen'
'Hampel, Frank'
'Gladysz, J. A.'

_publ_section_title
;
 Syntheses and Structures of Diplatinum Hexatriynediyl Complexes, in Which
 the sp Carbon Chains Are Shielded by sp3 Carbon Chains
;
_journal_coden_ASTM ORGND7
_journal_issue 25
_journal_name_full Organometallics
_journal_page_first 5889
_journal_page_last 5892
_journal_paper_doi 10.1021/om0493558
_journal_volume 23
_journal_year 2004
_chemical_formula_sum 'C86 H80 F10 P4 Pt2'
_chemical_formula_weight 1817.56
_space_group_IT_number 15
_symmetry_cell_setting monoclinic
_symmetry_space_group_name_Hall '-C 2yc'
_symmetry_space_group_name_H-M 'C 1 2/c 1'
_cell_angle_alpha 90.00
_cell_angle_beta 118.081(11)
_cell_angle_gamma 90.00
_cell_formula_units_Z 4
_cell_length_a 42.6816(7)
_cell_length_b 9.1247(2)
_cell_length_c 22.0727(3)
_cell_measurement_temperature 173(2)
_cell_volume 7584.4(2)
_diffrn_ambient_temperature 173(2)
_exptl_crystal_density_diffrn 1.592
_cod_depositor_comments
;
The following automatic conversions were performed:
'_symmetry_cell_setting' value 'Monoclinic' changed to 'monoclinic'
according to '/home/saulius/struct/CIF-dictionaries/cif_core.dic'
dictionary named 'cif_core.dic' version 2.4.1 from 2010-06-29.

Automatic conversion script
Id: cif_fix_enum 1527 2010-12-29 10:47:43Z saulius 
;
_cod_original_sg_symbol_H-M 'C 2/c'
_cod_database_code 4061005

loop_
_symmetry_equiv_pos_as_xyz
'x, y, z'
'-x, y, -z+1/2'
'x+1/2, y+1/2, z'
'-x+1/2, y+1/2, -z+1/2'
'-x, -y, -z'
'x, -y, z-1/2'
'-x+1/2, -y+1/2, -z'
'x+1/2, -y+1/2, z-1/2'

loop_
_atom_site_label
_atom_site_type_symbol
_atom_site_fract_x
_atom_site_fract_y
_atom_site_fract_z
_atom_site_U_iso_or_equiv
_atom_site_adp_type
_atom_site_occupancy
_atom_site_symmetry_multiplicity
_atom_site_calc_flag
_atom_site_refinement_flags
_atom_site_disorder_assembly
_atom_site_disorder_group
Pt1 Pt 1.119462(3) -0.092970(15) 1.219059(7) 0.02667(6) Uani 1 1 d . . .
P1 P 1.09012(2) -0.23619(11) 1.26209(5) 0.0285(2) Uani 1 1 d . . .
C1B C 1.12662(10) 0.2376(4) 1.1540(2) 0.0351(9) Uani 1 1 d . . .
H1BA H 1.1014 0.2212 1.1204 0.042 Uiso 1 1 calc R . .
H1BB H 1.1270 0.2799 1.1957 0.042 Uiso 1 1 calc R . .
C1A C 1.05830(11) -0.3596(5) 1.1967(2) 0.0396(9) Uani 1 1 d . . .
H1AA H 1.0404 -0.2987 1.1593 0.048 Uiso 1 1 calc R . .
H1AB H 1.0712 -0.4159 1.1769 0.048 Uiso 1 1 calc R . .
C1 C 1.07276(11) -0.0444(5) 1.1386(2) 0.0353(8) Uani 1 1 d . . .
P2 P 1.14834(3) 0.05816(11) 1.17725(5) 0.0282(2) Uani 1 1 d . . .
C2 C 1.04473(10) -0.0247(5) 1.0866(2) 0.0370(9) Uani 1 1 d . . .
C2A C 1.03847(12) -0.4693(6) 1.2192(2) 0.0468(11) Uani 1 1 d . . .
H2AA H 1.0540 -0.4957 1.2679 0.056 Uiso 1 1 calc R . .
H2AB H 1.0171 -0.4209 1.2163 0.056 Uiso 1 1 calc R . .
C2B C 1.14142(12) 0.3524(5) 1.1241(3) 0.0443(10) Uani 1 1 d . . .
H2BA H 1.1647 0.3870 1.1606 0.053 Uiso 1 1 calc R . .
H2BB H 1.1454 0.3068 1.0876 0.053 Uiso 1 1 calc R . .
C3B C 1.11689(13) 0.4821(5) 1.0946(2) 0.0473(11) Uani 1 1 d . . .
H3BA H 1.1307 0.5666 1.0919 0.057 Uiso 1 1 calc R . .
H3BB H 1.1072 0.5090 1.1260 0.057 Uiso 1 1 calc R . .
C3A C 1.02729(17) -0.6083(7) 1.1770(3) 0.0709(18) Uani 1 1 d . . .
H3AA H 1.0493 -0.6626 1.1869 0.085 Uiso 1 1 calc R . .
H3AB H 1.0142 -0.6685 1.1949 0.085 Uiso 1 1 calc R . .
C3 C 1.01361(11) -0.0072(5) 1.0264(2) 0.0409(10) Uani 1 1 d . . .
C4A C 1.00592(18) -0.6040(6) 1.1030(3) 0.0684(16) Uani 1 1 d . . .
H4AA H 1.0014 -0.7053 1.0848 0.082 Uiso 1 1 calc R . .
H4AB H 1.0192 -0.5521 1.0828 0.082 Uiso 1 1 calc R . .
C4B C 1.08594(16) 0.4529(7) 1.0231(3) 0.0687(16) Uani 1 1 d . . .
H4BA H 1.0954 0.4531 0.9899 0.082 Uiso 1 1 calc R . .
H4BB H 1.0769 0.3529 1.0230 0.082 Uiso 1 1 calc R . .
C5A C 0.97220(19) -0.5300(7) 1.0827(3) 0.0735(18) Uani 1 1 d . . .
H5AA H 0.9766 -0.4237 1.0919 0.088 Uiso 1 1 calc R . .
H5AB H 0.9616 -0.5673 1.1111 0.088 Uiso 1 1 calc R . .
C5B C 1.05563(16) 0.5539(8) 0.9975(3) 0.0706(16) Uani 1 1 d . . .
H5BA H 1.0646 0.6559 1.0042 0.085 Uiso 1 1 calc R . .
H5BB H 1.0430 0.5409 1.0250 0.085 Uiso 1 1 calc R . .
C11 C 1.16766(9) -0.1495(4) 1.29951(18) 0.0268(7) Uani 1 1 d . . .
F12 F 1.17047(7) 0.0671(3) 1.36133(13) 0.0416(6) Uani 1 1 d . . .
C12 C 1.18598(10) -0.0594(4) 1.3565(2) 0.0304(8) Uani 1 1 d . . .
F13 F 1.23623(7) 0.0042(3) 1.46157(12) 0.0526(7) Uani 1 1 d . . .
C13 C 1.21946(11) -0.0902(5) 1.4088(2) 0.0363(9) Uani 1 1 d . . .
F14 F 1.26899(7) -0.2479(3) 1.45638(14) 0.0598(8) Uani 1 1 d . . .
C14 C 1.23597(10) -0.2168(5) 1.4063(2) 0.0392(9) Uani 1 1 d . . .
F15 F 1.23528(8) -0.4356(3) 1.34985(18) 0.0627(8) Uani 1 1 d . . .
C15 C 1.21901(11) -0.3104(5) 1.3523(2) 0.0402(10) Uani 1 1 d . . .
F16 F 1.17074(7) -0.3716(3) 1.24703(14) 0.0467(6) Uani 1 1 d . . .
C16 C 1.18574(10) -0.2757(4) 1.30070(19) 0.0323(8) Uani 1 1 d . . .
C21 C 1.06675(11) -0.1283(5) 1.2977(2) 0.0358(9) Uani 1 1 d . . .
C22 C 1.06450(15) 0.0219(5) 1.2888(3) 0.0525(12) Uani 1 1 d . . .
H22A H 1.0747 0.0684 1.2637 0.063 Uiso 1 1 calc R . .
C23 C 1.0470(2) 0.1049(6) 1.3173(3) 0.0735(19) Uani 1 1 d . . .
H23A H 1.0452 0.2082 1.3112 0.088 Uiso 1 1 calc R . .
C24 C 1.03241(17) 0.0385(7) 1.3536(3) 0.0677(16) Uani 1 1 d . . .
H24A H 1.0205 0.0960 1.3724 0.081 Uiso 1 1 calc R . .
C25 C 1.03472(16) -0.1093(6) 1.3631(3) 0.0627(15) Uani 1 1 d . . .
H25A H 1.0247 -0.1546 1.3886 0.075 Uiso 1 1 calc R . .
C26 C 1.05186(13) -0.1935(5) 1.3352(3) 0.0514(12) Uani 1 1 d . . .
H26A H 1.0534 -0.2967 1.3417 0.062 Uiso 1 1 calc R . .
C31 C 1.11853(10) -0.3575(4) 1.3320(2) 0.0306(8) Uani 1 1 d . . .
C32 C 1.12763(13) -0.4947(5) 1.3183(2) 0.0439(10) Uani 1 1 d . . .
H32A H 1.1167 -0.5295 1.2723 0.053 Uiso 1 1 calc R . .
C33 C 1.15189(17) -0.5810(5) 1.3694(4) 0.0612(16) Uani 1 1 d . . .
H33A H 1.1580 -0.6744 1.3590 0.073 Uiso 1 1 calc R . .
C34 C 1.16793(14) -0.5295(6) 1.4382(3) 0.0576(13) Uani 1 1 d . . .
H34A H 1.1850 -0.5880 1.4742 0.069 Uiso 1 1 calc R . .
C35 C 1.15863(13) -0.3946(5) 1.4525(3) 0.0499(12) Uani 1 1 d . . .
H35A H 1.1691 -0.3603 1.4985 0.060 Uiso 1 1 calc R . .
C36 C 1.13406(11) -0.3085(5) 1.3998(2) 0.0390(9) Uani 1 1 d . . .
H36A H 1.1277 -0.2154 1.4100 0.047 Uiso 1 1 calc R . .
C51 C 1.19505(10) 0.0920(4) 1.2369(2) 0.0307(8) Uani 1 1 d . . .
C52 C 1.20611(11) 0.2117(5) 1.2813(2) 0.0379(9) Uani 1 1 d . . .
H52A H 1.1895 0.2852 1.2775 0.045 Uiso 1 1 calc R . .
C53 C 1.24153(13) 0.2238(5) 1.3314(2) 0.0491(11) Uani 1 1 d . . .
H53A H 1.2489 0.3051 1.3619 0.059 Uiso 1 1 calc R . .
C54 C 1.26582(12) 0.1184(6) 1.3368(3) 0.0494(12) Uani 1 1 d . . .
H54A H 1.2900 0.1275 1.3707 0.059 Uiso 1 1 calc R . .
C55 C 1.25504(12) -0.0006(6) 1.2928(2) 0.0495(12) Uani 1 1 d . . .
H55A H 1.2718 -0.0732 1.2967 0.059 Uiso 1 1 calc R . .
C56 C 1.22019(10) -0.0147(5) 1.2435(2) 0.0369(9) Uani 1 1 d . . .
H56A H 1.2131 -0.0971 1.2137 0.044 Uiso 1 1 calc R . .
C61 C 1.14842(10) -0.0086(4) 1.09969(19) 0.0314(8) Uani 1 1 d . . .
C62 C 1.12203(14) -0.1053(5) 1.0574(3) 0.0490(12) Uani 1 1 d . . .
H62A H 1.1049 -0.1388 1.0701 0.059 Uiso 1 1 calc R . .
C63 C 1.12062(17) -0.1533(7) 0.9962(3) 0.0655(16) Uani 1 1 d . . .
H63A H 1.1026 -0.2198 0.9676 0.079 Uiso 1 1 calc R . .
C64 C 1.14512(16) -0.1054(5) 0.9769(3) 0.0539(13) Uani 1 1 d . . .
H64A H 1.1437 -0.1364 0.9346 0.065 Uiso 1 1 calc R . .
C65 C 1.17184(13) -0.0117(5) 1.0196(2) 0.0461(11) Uani 1 1 d . . .
H65A H 1.1893 0.0194 1.0071 0.055 Uiso 1 1 calc R . .
C66 C 1.17352(12) 0.0373(5) 1.0803(2) 0.0414(10) Uani 1 1 d . . .
H66A H 1.1919 0.1026 1.1090 0.050 Uiso 1 1 calc R . .

loop_
_atom_site_aniso_label
_atom_site_aniso_U_11
_atom_site_aniso_U_22
_atom_site_aniso_U_33
_atom_site_aniso_U_23
_atom_site_aniso_U_13
_atom_site_aniso_U_12
Pt1 0.02035(9) 0.03406(9) 0.02552(9) 0.00497(5) 0.01074(7) 0.00210(5)
P1 0.0241(4) 0.0331(5) 0.0303(5) 0.0030(4) 0.0145(4) 0.0012(4)
C1B 0.0326(19) 0.035(2) 0.041(2) 0.0058(16) 0.0197(18) 0.0047(16)
C1A 0.032(2) 0.054(3) 0.031(2) -0.0028(18) 0.0133(18) -0.0094(19)
C1 0.031(2) 0.041(2) 0.033(2) 0.0036(17) 0.0147(18) -0.0018(17)
P2 0.0261(5) 0.0320(5) 0.0285(5) 0.0032(4) 0.0145(4) 0.0015(4)
C2 0.0260(19) 0.047(2) 0.035(2) 0.0090(18) 0.0115(18) 0.0038(17)
C2A 0.038(2) 0.057(3) 0.042(2) 0.002(2) 0.016(2) -0.015(2)
C2B 0.042(2) 0.039(2) 0.054(3) 0.014(2) 0.025(2) 0.0027(19)
C3B 0.058(3) 0.036(2) 0.042(2) 0.0074(18) 0.019(2) 0.006(2)
C3A 0.060(4) 0.086(4) 0.068(4) -0.022(3) 0.030(3) -0.038(3)
C3 0.0318(19) 0.052(3) 0.037(2) 0.0080(18) 0.0148(17) 0.0041(18)
C4A 0.075(4) 0.064(4) 0.072(4) -0.002(3) 0.038(4) -0.014(3)
C4B 0.062(3) 0.065(3) 0.063(4) 0.022(3) 0.016(3) 0.002(3)
C5A 0.117(5) 0.054(3) 0.065(3) 0.014(3) 0.056(4) 0.026(3)
C5B 0.054(3) 0.087(4) 0.067(4) 0.023(3) 0.025(3) 0.004(3)
C11 0.0252(17) 0.0286(18) 0.0270(17) 0.0011(14) 0.0125(15) 0.0001(14)
F12 0.0492(15) 0.0362(13) 0.0444(14) -0.0060(10) 0.0260(12) 0.0059(10)
C12 0.0323(19) 0.033(2) 0.0316(19) 0.0032(15) 0.0193(17) 0.0020(15)
F13 0.0485(15) 0.0679(19) 0.0314(13) -0.0129(12) 0.0105(12) -0.0140(13)
C13 0.032(2) 0.049(2) 0.0245(19) -0.0015(15) 0.0106(17) -0.0083(17)
F14 0.0287(12) 0.084(2) 0.0476(15) 0.0178(14) 0.0020(12) 0.0119(13)
C14 0.0239(18) 0.050(2) 0.037(2) 0.0121(18) 0.0089(17) 0.0056(17)
F15 0.0530(17) 0.0507(17) 0.080(2) 0.0099(14) 0.0277(16) 0.0284(13)
C15 0.035(2) 0.035(2) 0.050(2) 0.0085(18) 0.020(2) 0.0121(17)
F16 0.0462(15) 0.0408(13) 0.0492(15) -0.0142(11) 0.0193(13) 0.0015(11)
C16 0.0302(18) 0.0318(19) 0.0339(19) -0.0007(15) 0.0143(17) 0.0013(15)
C21 0.030(2) 0.044(2) 0.037(2) 0.0004(17) 0.0182(18) 0.0072(17)
C22 0.075(3) 0.045(3) 0.053(3) 0.012(2) 0.043(3) 0.017(2)
C23 0.118(6) 0.047(3) 0.075(4) 0.017(3) 0.061(4) 0.036(3)
C24 0.086(4) 0.066(3) 0.078(4) 0.014(3) 0.060(4) 0.036(3)
C25 0.065(4) 0.064(4) 0.087(4) 0.001(3) 0.059(3) 0.007(3)
C26 0.057(3) 0.045(3) 0.075(3) 0.001(2) 0.049(3) 0.000(2)
C31 0.0279(18) 0.0300(18) 0.036(2) 0.0035(15) 0.0166(17) -0.0013(15)
C32 0.052(3) 0.038(2) 0.046(2) 0.0050(18) 0.026(2) 0.0081(19)
C33 0.080(4) 0.034(2) 0.106(5) 0.026(3) 0.073(4) 0.026(2)
C34 0.054(3) 0.061(3) 0.056(3) 0.025(3) 0.025(3) 0.016(3)
C35 0.044(3) 0.058(3) 0.039(2) 0.009(2) 0.013(2) 0.000(2)
C36 0.038(2) 0.043(2) 0.035(2) 0.0010(17) 0.0169(19) -0.0012(18)
C51 0.0285(19) 0.037(2) 0.0288(19) 0.0040(14) 0.0150(17) -0.0025(15)
C52 0.040(2) 0.033(2) 0.039(2) 0.0028(17) 0.0178(19) -0.0043(17)
C53 0.052(3) 0.045(2) 0.041(2) -0.0021(19) 0.015(2) -0.021(2)
C54 0.031(2) 0.068(3) 0.042(3) 0.009(2) 0.011(2) -0.006(2)
C55 0.034(2) 0.068(3) 0.048(3) 0.005(2) 0.020(2) 0.012(2)
C56 0.0293(19) 0.048(2) 0.038(2) -0.0017(17) 0.0193(18) 0.0036(17)
C61 0.035(2) 0.033(2) 0.0284(18) 0.0036(14) 0.0165(17) 0.0027(15)
C62 0.054(3) 0.055(3) 0.045(3) -0.011(2) 0.029(2) -0.016(2)
C63 0.085(4) 0.075(4) 0.047(3) -0.025(3) 0.039(3) -0.032(3)
C64 0.073(4) 0.057(3) 0.045(3) -0.011(2) 0.040(3) -0.010(2)
C65 0.058(3) 0.052(3) 0.046(2) 0.001(2) 0.038(2) -0.003(2)
C66 0.040(2) 0.049(2) 0.042(2) -0.0048(19) 0.025(2) -0.0093(19)

loop_
_geom_bond_atom_site_label_1
_geom_bond_atom_site_label_2
_geom_bond_distance
_geom_bond_site_symmetry_2
_geom_bond_publ_flag
Pt1 C1 1.998(4) . ?
Pt1 C11 2.052(3) . ?
Pt1 P1 2.3017(10) . ?
Pt1 P2 2.3118(10) . ?
Pt1 Pt1 10.3705(16) 5_757 ?
P1 C31 1.820(4) . ?
P1 C21 1.821(4) . ?
P1 C1A 1.830(4) . ?
C1B C2B 1.525(6) . ?
C1B P2 1.831(4) . ?
C1A C2A 1.537(6) . ?
C1 C2 1.219(6) . ?
P2 C61 1.819(4) . ?
P2 C51 1.825(4) . ?
C2 C3 1.376(6) . ?
C2A C3A 1.512(7) . ?
C2B C3B 1.509(6) . ?
C3B C4B 1.531(7) . ?
C3A C4A 1.448(9) . ?
C3 C3 1.205(8) 5_757 ?
C4A C5A 1.456(9) . ?
C4B C5B 1.468(8) . ?
C5A C5B 1.617(9) 5_757 ?
C5B C5A 1.617(9) 5_757 ?
C11 C16 1.380(5) . ?
C11 C12 1.395(5) . ?
F12 C12 1.359(5) . ?
C12 C13 1.378(6) . ?
F13 C13 1.352(5) . ?
C13 C14 1.367(6) . ?
F14 C14 1.350(4) . ?
C14 C15 1.365(6) . ?
F15 C15 1.352(5) . ?
C15 C16 1.375(5) . ?
F16 C16 1.366(4) . ?
C21 C22 1.382(6) . ?
C21 C26 1.392(6) . ?
C22 C23 1.404(8) . ?
C23 C24 1.366(9) . ?
C24 C25 1.361(8) . ?
C25 C26 1.389(7) . ?
C31 C32 1.386(6) . ?
C31 C36 1.395(6) . ?
C32 C33 1.366(7) . ?
C33 C34 1.420(9) . ?
C34 C35 1.375(7) . ?
C35 C36 1.385(6) . ?
C51 C52 1.394(6) . ?
C51 C56 1.405(6) . ?
C52 C53 1.395(6) . ?
C53 C54 1.378(7) . ?
C54 C55 1.384(7) . ?
C55 C56 1.375(6) . ?
C61 C62 1.389(6) . ?
C61 C66 1.391(6) . ?
C62 C63 1.393(7) . ?
C63 C64 1.374(8) . ?
C64 C65 1.381(7) . ?
C65 C66 1.383(6) . ?
